data_7135642
loop_
_publ_author_name
'Zhang, Huangfeng'
'Zhang, Ai'
'Tang, Tao'
'Jin, Tao'
'Wang, Chengzhi'
'Qin, Yao'
'Ma, Xiaoyan'
'Tang, Jinghua'
'Liu, Jinyu'
'Ge, Yicen'

_publ_section_title
;
 Cu-guanidine-catalysed asymmetric protoboration of internal 1,3-dienes
 for one-pot access to chiral homoallylic alcohols.
;
_journal_issue 26
_journal_name_full 'Chemical communications (Cambridge, England)'
_journal_page_first 6978
_journal_page_last 6982
_journal_paper_doi 10.1039/d6cc00843g
_journal_volume 62
_journal_year 2026
_chemical_absolute_configuration ad
_chemical_formula_moiety 'C40 H35 N O4'
_chemical_formula_sum 'C40 H35 N O4'
_chemical_formula_weight 593.69
_chemical_name_common 'Chiral E-homoallylic alcohol benzoate derivative'
_chemical_name_systematic
'(1S,2R,E)-2-benzyl-1-phenylpent-3-en-1-yl 4-((((9H-fluoren-9-yl)methoxy)carbonyl)amino)benzoate'
_space_group_crystal_system orthorhombic
_space_group_IT_number 19
_space_group_name_Hall 'P 2ac 2ab'
_space_group_name_H-M_alt 'P 21 21 21'
_atom_sites_solution_hydrogens geom
_atom_sites_solution_primary dual
_audit_creation_date 2025-11-18
_audit_creation_method
;
Olex2 1.5
(compiled 2025.07.13 svn.rb7424aed for OlexSys, GUI svn.r7314)
;
_audit_update_record
;
2025-11-20 deposited with the CCDC.	2026-03-13 downloaded from the CCDC.
;
_cell_angle_alpha 90
_cell_angle_beta 90
_cell_angle_gamma 90
_cell_formula_units_Z 4
_cell_length_a 5.2097(2)
_cell_length_b 11.8294(5)
_cell_length_c 56.908(2)
_cell_measurement_reflns_used 9941
_cell_measurement_temperature 193.00
_cell_measurement_theta_max 68.43
_cell_measurement_theta_min 3.11
_cell_volume 3507.1(2)
_computing_cell_refinement 'SAINT V8.41 (?, 2016)'
_computing_data_reduction 'SAINT V8.41 (?, 2016)'
_computing_molecular_graphics 'Olex2 1.5 (Dolomanov et al., 2009)'
_computing_publication_material 'Olex2 1.5 (Dolomanov et al., 2009)'
_computing_structure_refinement 'SHELXL 2018/3 (Sheldrick, 2015)'
_computing_structure_solution 'SHELXT  (Sheldrick, 2015)'
_diffrn_ambient_temperature 193.00
_diffrn_measured_fraction_theta_full 0.999
_diffrn_measured_fraction_theta_max 0.998
_diffrn_measurement_device_type 'Bruker D8 VENTURE'
_diffrn_measurement_method '\f and \w scans'
_diffrn_radiation_type CuK\a
_diffrn_radiation_wavelength 1.54178
_diffrn_reflns_av_R_equivalents 0.0973
_diffrn_reflns_av_unetI/netI 0.0365
_diffrn_reflns_Laue_measured_fraction_full 0.999
_diffrn_reflns_Laue_measured_fraction_max 0.998
_diffrn_reflns_limit_h_max 6
_diffrn_reflns_limit_h_min -6
_diffrn_reflns_limit_k_max 14
_diffrn_reflns_limit_k_min -14
_diffrn_reflns_limit_l_max 68
_diffrn_reflns_limit_l_min -68
_diffrn_reflns_number 122533
_diffrn_reflns_point_group_measured_fraction_full 1.000
_diffrn_reflns_point_group_measured_fraction_max 0.999
_diffrn_reflns_theta_full 67.679
_diffrn_reflns_theta_max 68.762
_diffrn_reflns_theta_min 3.106
_diffrn_source_current 1.11
_diffrn_source_power 0.05550000000000001
_diffrn_source_voltage 50.0
_diffrn_standards_number 0
_exptl_absorpt_coefficient_mu 0.571
_exptl_absorpt_correction_T_max 0.7531
_exptl_absorpt_correction_T_min 0.6414
_exptl_absorpt_correction_type multi-scan
_exptl_absorpt_process_details
;
SADABS-2016/2 (Bruker,2016/2) was used for absorption correction.
wR2(int) was 0.1586 before and 0.0881 after correction.
The Ratio of minimum to maximum transmission is 0.8517.
The \l/2 correction factor is Not present.
;
_exptl_crystal_colour colorless
_exptl_crystal_density_diffrn 1.124
_exptl_crystal_description needle-like
_exptl_crystal_F_000 1256
_exptl_crystal_recrystallization_method 'Re-crystallisation from solvent: ethanol/n-hexane'
_exptl_crystal_size_max 0.21
_exptl_crystal_size_mid 0.13
_exptl_crystal_size_min 0.1
_refine_diff_density_max 0.180
_refine_diff_density_min -0.131
_refine_diff_density_rms 0.046
_refine_ls_abs_structure_details
;
 Flack x determined using 2260 quotients [(I+)-(I-)]/[(I+)+(I-)]
 (Parsons, Flack and Wagner, Acta Cryst. B69 (2013) 249-259).
;
_refine_ls_abs_structure_Flack 0.11(9)
_refine_ls_extinction_coef 0.0048(4)
_refine_ls_extinction_expression Fc^*^=kFc[1+0.001xFc^2^\l^3^/sin(2\q)]^-1/4^
_refine_ls_extinction_method 'SHELXL-2018/3 (Sheldrick 2018)'
_refine_ls_goodness_of_fit_ref 1.068
_refine_ls_hydrogen_treatment constr
_refine_ls_matrix_type full
_refine_ls_number_parameters 408
_refine_ls_number_reflns 6507
_refine_ls_number_restraints 0
_refine_ls_restrained_S_all 1.068
_refine_ls_R_factor_all 0.0436
_refine_ls_R_factor_gt 0.0386
_refine_ls_shift/su_max 0.001
_refine_ls_shift/su_mean 0.000
_refine_ls_structure_factor_coef Fsqd
_refine_ls_weighting_details 'w=1/[\s^2^(Fo^2^)+(0.0575P)^2^+0.2559P] where P=(Fo^2^+2Fc^2^)/3'
_refine_ls_weighting_scheme calc
_refine_ls_wR_factor_gt 0.0974
_refine_ls_wR_factor_ref 0.1015
_reflns_Friedel_coverage 0.701
_reflns_Friedel_fraction_full 1.000
_reflns_Friedel_fraction_max 0.999
_reflns_number_gt 5837
_reflns_number_total 6507
_reflns_threshold_expression 'I > 2\s(I)'
_cod_data_source_file d6cc00843g2.cif
_cod_data_source_block cu_20251117_zz_cdlg_1s_2r_0m
_cod_depositor_comments 'Adding full bibliography for 7135642.cif.'
_cod_database_code 7135642
_shelx_shelxl_version_number 2018/3
_shelx_space_group_comment
;
The symmetry employed for this shelxl refinement is uniquely defined
by the following loop, which should always be used as a source of
symmetry information in preference to the above space-group names.
They are only intended as comments.
;
_shelx_estimated_absorpt_t_max 0.945
_shelx_estimated_absorpt_t_min 0.889
_olex2_refinement_description
;
1. Fixed Uiso
 At 1.2 times of:
  All C(H) groups, All C(H,H) groups, All N(H) groups
 At 1.5 times of:
  All C(H,H,H) groups
2.a Ternary CH refined with riding coordinates:
 C2(H2), C23(H23), C30(H30)
2.b Secondary CH2 refined with riding coordinates:
 C1(H1A,H1B), C34(H34A,H34B)
2.c Aromatic/amide H refined with riding coordinates:
 N1(H1), C7(H7), C8(H8), C9(H9), C10(H10), C11(H11), C12(H12), C13(H13),
 C14(H14), C17(H17), C18(H18), C20(H20), C21(H21), C25(H25), C26(H26), C27(H27),
  C28(H28), C29(H29), C31(H31), C32(H32), C36(H36), C37(H37), C38(H38),
 C39(H39), C40(H40)
2.d Idealised Me refined as rotating group:
 C33(H33A,H33B,H33C)
;
_smtbx_masks_void_probe_radius 1.2
_smtbx_masks_void_truncation_radius 1.2
_olex2_submission_special_instructions 'No special instructions were received'

loop_
_space_group_symop_operation_xyz
'x, y, z'
'-x+1/2, -y, z+1/2'
'-x, y+1/2, -z+1/2'
'x+1/2, -y+1/2, -z'

loop_
_atom_site_label
_atom_site_type_symbol
_atom_site_fract_x
_atom_site_fract_y
_atom_site_fract_z
_atom_site_U_iso_or_equiv
_atom_site_adp_type
_atom_site_occupancy
_atom_site_site_symmetry_order
_atom_site_calc_flag
_atom_site_refinement_flags_posn
_atom_site_refinement_flags_adp
_atom_site_refinement_flags_occupancy
_atom_site_disorder_assembly
_atom_site_disorder_group
O1 O 0.2217(3) 0.41918(12) 0.29998(3) 0.0396(3) Uani 1 1 d . . . . .
N1 N 0.3509(3) 0.55301(14) 0.32461(3) 0.0359(4) Uani 1 1 d . . . . .
H1 H 0.504502 0.526719 0.321223 0.043 Uiso 1 1 calc R U . . .
C1 C 0.0215(4) 0.37346(18) 0.28507(4) 0.0401(5) Uani 1 1 d . . . . .
H1A H -0.017273 0.427053 0.272189 0.048 Uiso 1 1 calc R U . . .
H1B H -0.137071 0.361611 0.294336 0.048 Uiso 1 1 calc R U . . .
O2 O -0.0755(3) 0.53737(13) 0.31533(3) 0.0423(4) Uani 1 1 d . . . . .
C2 C 0.1137(4) 0.26146(18) 0.27495(4) 0.0385(5) Uani 1 1 d . . . . .
H2 H 0.281388 0.270728 0.266624 0.046 Uiso 1 1 calc R U . . .
O3 O 0.0733(3) 0.92343(15) 0.40196(3) 0.0579(5) Uani 1 1 d . . . . .
C3 C 0.1274(4) 0.16729(18) 0.29292(4) 0.0396(5) Uani 1 1 d . . . . .
O4 O 0.4731(3) 0.97826(13) 0.39190(3) 0.0428(4) Uani 1 1 d . . . . .
C4 C -0.0581(5) 0.08530(18) 0.28810(4) 0.0415(5) Uani 1 1 d . . . . .
C5 C -0.1949(4) 0.11703(19) 0.26664(4) 0.0405(5) Uani 1 1 d . . . . .
C6 C -0.0928(4) 0.21868(18) 0.25830(4) 0.0404(5) Uani 1 1 d . . . . .
C7 C -0.1855(5) 0.2682(2) 0.23800(4) 0.0488(6) Uani 1 1 d . . . . .
H7 H -0.115781 0.337350 0.232416 0.059 Uiso 1 1 calc R U . . .
C8 C -0.3836(5) 0.2145(2) 0.22590(4) 0.0553(6) Uani 1 1 d . . . . .
H8 H -0.448294 0.246840 0.211818 0.066 Uiso 1 1 calc R U . . .
C9 C -0.4871(5) 0.1142(2) 0.23425(4) 0.0546(6) Uani 1 1 d . . . . .
H9 H -0.623634 0.079264 0.225899 0.066 Uiso 1 1 calc R U . . .
C10 C -0.3950(5) 0.0645(2) 0.25444(4) 0.0499(6) Uani 1 1 d . . . . .
H10 H -0.466345 -0.004465 0.259990 0.060 Uiso 1 1 calc R U . . .
C11 C -0.0831(5) -0.0094(2) 0.30272(4) 0.0515(6) Uani 1 1 d . . . . .
H11 H -0.210289 -0.065030 0.299605 0.062 Uiso 1 1 calc R U . . .
C12 C 0.0796(6) -0.0207(2) 0.32167(5) 0.0580(6) Uani 1 1 d . . . . .
H12 H 0.063626 -0.084534 0.331705 0.070 Uiso 1 1 calc R U . . .
C13 C 0.2663(6) 0.0598(2) 0.32628(5) 0.0573(6) Uani 1 1 d . . . . .
H13 H 0.378218 0.050105 0.339303 0.069 Uiso 1 1 calc R U . . .
C14 C 0.2916(5) 0.1549(2) 0.31201(4) 0.0482(5) Uani 1 1 d . . . . .
H14 H 0.418808 0.210239 0.315268 0.058 Uiso 1 1 calc R U . . .
C15 C 0.1465(4) 0.50643(17) 0.31356(3) 0.0349(4) Uani 1 1 d . . . . .
C16 C 0.3324(4) 0.64123(17) 0.34123(3) 0.0341(4) Uani 1 1 d . . . . .
C17 C 0.5239(4) 0.72262(18) 0.34207(4) 0.0373(4) Uani 1 1 d . . . . .
H17 H 0.664229 0.718779 0.331436 0.045 Uiso 1 1 calc R U . . .
C18 C 0.5114(4) 0.80960(18) 0.35839(4) 0.0387(5) Uani 1 1 d . . . . .
H18 H 0.643679 0.864771 0.359044 0.046 Uiso 1 1 calc R U . . .
C19 C 0.3037(4) 0.81577(17) 0.37383(3) 0.0354(4) Uani 1 1 d . . . . .
C20 C 0.1161(4) 0.73262(19) 0.37319(4) 0.0397(5) Uani 1 1 d . . . . .
H20 H -0.023800 0.736012 0.383876 0.048 Uiso 1 1 calc R U . . .
C21 C 0.1303(4) 0.64488(19) 0.35720(4) 0.0396(5) Uani 1 1 d . . . . .
H21 H 0.002812 0.587453 0.357105 0.048 Uiso 1 1 calc R U . . .
C22 C 0.2681(4) 0.91016(18) 0.39071(4) 0.0388(5) Uani 1 1 d . . . . .
C23 C 0.4532(5) 1.08181(18) 0.40592(4) 0.0407(5) Uani 1 1 d . . . . .
H23 H 0.270504 1.093587 0.410732 0.049 Uiso 1 1 calc R U . . .
C24 C 0.5353(5) 1.1765(2) 0.38979(4) 0.0455(5) Uani 1 1 d . . . . .
C25 C 0.7456(5) 1.1652(2) 0.37517(5) 0.0567(6) Uani 1 1 d . . . . .
H25 H 0.842954 1.097319 0.375520 0.068 Uiso 1 1 calc R U . . .
C26 C 0.8161(6) 1.2508(3) 0.36009(5) 0.0680(8) Uani 1 1 d . . . . .
H26 H 0.960474 1.241310 0.350084 0.082 Uiso 1 1 calc R U . . .
C27 C 0.6795(7) 1.3494(3) 0.35943(6) 0.0731(9) Uani 1 1 d . . . . .
H27 H 0.728594 1.408385 0.349029 0.088 Uiso 1 1 calc R U . . .
C28 C 0.4725(8) 1.3626(3) 0.37379(7) 0.0861(10) Uani 1 1 d . . . . .
H28 H 0.378615 1.431388 0.373517 0.103 Uiso 1 1 calc R U . . .
C29 C 0.3968(6) 1.2752(2) 0.38899(6) 0.0653(7) Uani 1 1 d . . . . .
H29 H 0.250005 1.284413 0.398709 0.078 Uiso 1 1 calc R U . . .
C30 C 0.6203(5) 1.06791(18) 0.42784(4) 0.0414(5) Uani 1 1 d . . . . .
H30 H 0.798472 1.047728 0.422814 0.050 Uiso 1 1 calc R U . . .
C31 C 0.6308(6) 1.1752(2) 0.44186(4) 0.0514(6) Uani 1 1 d . . . . .
H31 H 0.475039 1.215743 0.443951 0.062 Uiso 1 1 calc R U . . .
C32 C 0.8379(7) 1.2170(3) 0.45140(6) 0.0776(9) Uani 1 1 d . . . . .
H32 H 0.996207 1.181137 0.447757 0.093 Uiso 1 1 calc R U . . .
C33 C 0.8471(12) 1.3171(4) 0.46769(9) 0.1301(19) Uani 1 1 d . . . . .
H33A H 0.673965 1.348270 0.469529 0.195 Uiso 1 1 calc R U . . .
H33B H 0.960646 1.374973 0.461089 0.195 Uiso 1 1 calc R U . . .
H33C H 0.912495 1.293160 0.483047 0.195 Uiso 1 1 calc R U . . .
C34 C 0.5137(5) 0.9714(2) 0.44340(4) 0.0536(6) Uani 1 1 d . . . . .
H34A H 0.345162 0.994734 0.449801 0.064 Uiso 1 1 calc R U . . .
H34B H 0.485458 0.903774 0.433468 0.064 Uiso 1 1 calc R U . . .
C35 C 0.6880(5) 0.9397(2) 0.46356(4) 0.0505(6) Uani 1 1 d . . . . .
C36 C 0.6589(7) 0.9861(3) 0.48566(5) 0.0663(7) Uani 1 1 d . . . . .
H36 H 0.523983 1.038512 0.488407 0.080 Uiso 1 1 calc R U . . .
C37 C 0.8222(7) 0.9579(3) 0.50383(5) 0.0786(9) Uani 1 1 d . . . . .
H37 H 0.799066 0.991306 0.518861 0.094 Uiso 1 1 calc R U . . .
C38 C 1.0156(7) 0.8828(3) 0.50041(6) 0.0796(10) Uani 1 1 d . . . . .
H38 H 1.127025 0.863523 0.513002 0.095 Uiso 1 1 calc R U . . .
C39 C 1.0495(7) 0.8346(3) 0.47859(6) 0.0770(9) Uani 1 1 d . . . . .
H39 H 1.184267 0.781874 0.476056 0.092 Uiso 1 1 calc R U . . .
C40 C 0.8848(6) 0.8636(2) 0.46026(5) 0.0628(7) Uani 1 1 d . . . . .
H40 H 0.908688 0.830318 0.445229 0.075 Uiso 1 1 calc R U . . .

loop_
_atom_site_aniso_label
_atom_site_aniso_U_11
_atom_site_aniso_U_22
_atom_site_aniso_U_33
_atom_site_aniso_U_23
_atom_site_aniso_U_13
_atom_site_aniso_U_12
O1 0.0365(7) 0.0348(7) 0.0474(8) -0.0118(6) -0.0022(6) -0.0002(6)
N1 0.0325(8) 0.0341(9) 0.0410(9) -0.0068(7) -0.0009(7) 0.0006(7)
C1 0.0385(11) 0.0349(10) 0.0470(11) -0.0107(9) -0.0063(9) -0.0014(9)
O2 0.0350(8) 0.0443(8) 0.0476(8) -0.0122(7) -0.0010(6) 0.0024(7)
C2 0.0401(11) 0.0359(10) 0.0396(10) -0.0072(8) 0.0008(9) -0.0019(9)
O3 0.0453(9) 0.0563(10) 0.0719(11) -0.0273(9) 0.0126(8) -0.0055(8)
C3 0.0414(11) 0.0371(10) 0.0402(10) -0.0073(8) 0.0012(9) 0.0030(9)
O4 0.0424(8) 0.0393(8) 0.0467(8) -0.0123(6) 0.0026(7) -0.0029(7)
C4 0.0450(11) 0.0362(10) 0.0434(11) -0.0060(8) 0.0032(9) 0.0015(10)
C5 0.0424(11) 0.0375(11) 0.0416(10) -0.0100(8) 0.0030(9) 0.0008(9)
C6 0.0457(12) 0.0386(11) 0.0368(10) -0.0096(8) 0.0010(9) 0.0002(10)
C7 0.0585(14) 0.0483(13) 0.0395(11) -0.0067(9) -0.0008(10) 0.0012(12)
C8 0.0620(15) 0.0647(16) 0.0392(11) -0.0100(11) -0.0080(11) 0.0098(14)
C9 0.0502(14) 0.0606(15) 0.0529(13) -0.0225(12) -0.0048(11) -0.0006(12)
C10 0.0465(13) 0.0473(13) 0.0559(13) -0.0145(10) -0.0008(10) -0.0065(11)
C11 0.0544(14) 0.0417(12) 0.0585(13) 0.0019(10) 0.0051(11) -0.0004(11)
C12 0.0650(16) 0.0511(14) 0.0580(14) 0.0112(11) 0.0007(13) 0.0045(13)
C13 0.0596(15) 0.0608(16) 0.0515(13) 0.0022(11) -0.0049(12) 0.0121(13)
C14 0.0468(13) 0.0493(13) 0.0486(12) -0.0063(10) -0.0055(10) 0.0046(11)
C15 0.0386(11) 0.0315(10) 0.0345(9) -0.0034(8) -0.0001(8) -0.0010(9)
C16 0.0359(10) 0.0321(10) 0.0342(9) -0.0022(8) -0.0053(8) 0.0025(8)
C17 0.0334(10) 0.0383(10) 0.0403(10) -0.0041(8) 0.0010(8) -0.0010(9)
C18 0.0372(11) 0.0363(11) 0.0425(10) -0.0035(8) -0.0015(8) -0.0016(9)
C19 0.0367(10) 0.0338(10) 0.0358(9) -0.0044(8) -0.0033(8) 0.0021(9)
C20 0.0381(10) 0.0425(11) 0.0386(10) -0.0054(9) 0.0018(9) -0.0023(9)
C21 0.0381(10) 0.0393(11) 0.0415(10) -0.0034(9) 0.0015(9) -0.0046(9)
C22 0.0375(10) 0.0378(11) 0.0412(10) -0.0056(9) -0.0014(9) -0.0018(9)
C23 0.0441(11) 0.0349(10) 0.0429(10) -0.0107(8) -0.0002(9) -0.0013(9)
C24 0.0486(12) 0.0416(12) 0.0463(11) -0.0053(9) -0.0100(10) -0.0041(10)
C25 0.0573(15) 0.0555(15) 0.0573(14) 0.0029(12) 0.0040(12) -0.0036(13)
C26 0.0667(17) 0.074(2) 0.0628(16) 0.0116(14) -0.0010(14) -0.0138(16)
C27 0.0684(19) 0.070(2) 0.0811(19) 0.0286(16) -0.0140(16) -0.0154(16)
C28 0.087(2) 0.0589(18) 0.112(3) 0.0260(18) -0.008(2) 0.0096(18)
C29 0.0616(16) 0.0509(15) 0.0835(18) 0.0073(14) 0.0034(15) 0.0080(14)
C30 0.0426(11) 0.0392(11) 0.0424(10) -0.0080(9) 0.0012(9) -0.0019(10)
C31 0.0584(14) 0.0457(12) 0.0500(12) -0.0136(10) -0.0014(11) 0.0021(12)
C32 0.0696(19) 0.075(2) 0.089(2) -0.0336(17) -0.0090(17) -0.0138(18)
C33 0.159(5) 0.104(3) 0.128(4) -0.063(3) -0.025(4) -0.035(3)
C34 0.0568(15) 0.0530(14) 0.0510(13) 0.0004(11) -0.0065(11) -0.0101(13)
C35 0.0494(13) 0.0473(13) 0.0549(13) 0.0051(10) -0.0022(11) -0.0076(11)
C36 0.0736(18) 0.0717(18) 0.0535(14) 0.0002(13) -0.0025(14) -0.0005(16)
C37 0.086(2) 0.095(2) 0.0551(15) 0.0052(16) -0.0118(16) -0.006(2)
C38 0.070(2) 0.098(3) 0.0702(19) 0.0279(18) -0.0108(16) -0.014(2)
C39 0.0581(17) 0.080(2) 0.093(2) 0.0292(18) 0.0041(16) 0.0063(16)
C40 0.0661(17) 0.0582(16) 0.0641(15) 0.0088(12) 0.0075(14) -0.0014(15)

loop_
_atom_type_symbol
_atom_type_description
_atom_type_scat_dispersion_real
_atom_type_scat_dispersion_imag
_atom_type_scat_source
C C 0.0181 0.0091 'International Tables Vol C Tables 4.2.6.8 and 6.1.1.4'
H H 0.0000 0.0000 'International Tables Vol C Tables 4.2.6.8 and 6.1.1.4'
N N 0.0311 0.0180 'International Tables Vol C Tables 4.2.6.8 and 6.1.1.4'
O O 0.0492 0.0322 'International Tables Vol C Tables 4.2.6.8 and 6.1.1.4'

loop_
_geom_angle_atom_site_label_1
_geom_angle_atom_site_label_2
_geom_angle_atom_site_label_3
_geom_angle
_geom_angle_site_symmetry_1
_geom_angle_site_symmetry_3
_geom_angle_publ_flag
C15 O1 C1 114.36(16) . . ?
C15 N1 H1 118.0 . . ?
C15 N1 C16 123.95(17) . . ?
C16 N1 H1 118.0 . . ?
O1 C1 H1A 110.0 . . ?
O1 C1 H1B 110.0 . . ?
O1 C1 C2 108.63(17) . . ?
H1A C1 H1B 108.3 . . ?
C2 C1 H1A 110.0 . . ?
C2 C1 H1B 110.0 . . ?
C1 C2 H2 111.1 . . ?
C3 C2 C1 113.55(17) . . ?
C3 C2 H2 111.1 . . ?
C3 C2 C6 102.10(17) . . ?
C6 C2 C1 107.61(18) . . ?
C6 C2 H2 111.1 . . ?
C4 C3 C2 110.21(18) . . ?
C14 C3 C2 129.4(2) . . ?
C14 C3 C4 120.4(2) . . ?
C22 O4 C23 118.27(16) . . ?
C3 C4 C5 108.85(19) . . ?
C3 C4 C11 120.2(2) . . ?
C11 C4 C5 130.9(2) . . ?
C6 C5 C4 108.60(19) . . ?
C6 C5 C10 119.8(2) . . ?
C10 C5 C4 131.6(2) . . ?
C5 C6 C2 110.11(19) . . ?
C7 C6 C2 128.8(2) . . ?
C7 C6 C5 121.0(2) . . ?
C6 C7 H7 120.7 . . ?
C6 C7 C8 118.6(2) . . ?
C8 C7 H7 120.7 . . ?
C7 C8 H8 119.7 . . ?
C9 C8 C7 120.6(2) . . ?
C9 C8 H8 119.7 . . ?
C8 C9 H9 119.5 . . ?
C10 C9 C8 121.1(2) . . ?
C10 C9 H9 119.5 . . ?
C5 C10 H10 120.5 . . ?
C9 C10 C5 118.9(2) . . ?
C9 C10 H10 120.5 . . ?
C4 C11 H11 120.5 . . ?
C12 C11 C4 119.0(2) . . ?
C12 C11 H11 120.5 . . ?
C11 C12 H12 119.6 . . ?
C11 C12 C13 120.8(2) . . ?
C13 C12 H12 119.6 . . ?
C12 C13 H13 119.6 . . ?
C12 C13 C14 120.7(2) . . ?
C14 C13 H13 119.6 . . ?
C3 C14 C13 118.8(2) . . ?
C3 C14 H14 120.6 . . ?
C13 C14 H14 120.6 . . ?
O1 C15 N1 110.45(17) . . ?
O2 C15 O1 123.63(18) . . ?
O2 C15 N1 125.92(18) . . ?
C17 C16 N1 119.16(18) . . ?
C17 C16 C21 120.01(19) . . ?
C21 C16 N1 120.79(18) . . ?
C16 C17 H17 119.9 . . ?
C16 C17 C18 120.25(19) . . ?
C18 C17 H17 119.9 . . ?
C17 C18 H18 120.1 . . ?
C17 C18 C19 119.78(19) . . ?
C19 C18 H18 120.1 . . ?
C18 C19 C22 122.93(19) . . ?
C20 C19 C18 119.52(18) . . ?
C20 C19 C22 117.52(18) . . ?
C19 C20 H20 119.6 . . ?
C21 C20 C19 120.8(2) . . ?
C21 C20 H20 119.6 . . ?
C16 C21 H21 120.2 . . ?
C20 C21 C16 119.6(2) . . ?
C20 C21 H21 120.2 . . ?
O3 C22 O4 124.34(19) . . ?
O3 C22 C19 123.0(2) . . ?
O4 C22 C19 112.67(18) . . ?
O4 C23 H23 109.5 . . ?
O4 C23 C24 105.61(16) . . ?
O4 C23 C30 108.28(17) . . ?
C24 C23 H23 109.5 . . ?
C24 C23 C30 114.45(18) . . ?
C30 C23 H23 109.5 . . ?
C25 C24 C23 121.3(2) . . ?
C29 C24 C23 120.1(2) . . ?
C29 C24 C25 118.6(3) . . ?
C24 C25 H25 119.5 . . ?
C26 C25 C24 121.0(3) . . ?
C26 C25 H25 119.5 . . ?
C25 C26 H26 119.8 . . ?
C27 C26 C25 120.4(3) . . ?
C27 C26 H26 119.8 . . ?
C26 C27 H27 120.2 . . ?
C28 C27 C26 119.6(3) . . ?
C28 C27 H27 120.2 . . ?
C27 C28 H28 119.7 . . ?
C27 C28 C29 120.5(3) . . ?
C29 C28 H28 119.7 . . ?
C24 C29 C28 119.9(3) . . ?
C24 C29 H29 120.1 . . ?
C28 C29 H29 120.1 . . ?
C23 C30 H30 108.7 . . ?
C23 C30 C34 109.95(18) . . ?
C31 C30 C23 111.30(19) . . ?
C31 C30 H30 108.7 . . ?
C31 C30 C34 109.45(19) . . ?
C34 C30 H30 108.7 . . ?
C30 C31 H31 117.6 . . ?
C32 C31 C30 124.9(3) . . ?
C32 C31 H31 117.6 . . ?
C31 C32 H32 117.3 . . ?
C31 C32 C33 125.5(4) . . ?
C33 C32 H32 117.3 . . ?
C32 C33 H33A 109.5 . . ?
C32 C33 H33B 109.5 . . ?
C32 C33 H33C 109.5 . . ?
H33A C33 H33B 109.5 . . ?
H33A C33 H33C 109.5 . . ?
H33B C33 H33C 109.5 . . ?
C30 C34 H34A 108.8 . . ?
C30 C34 H34B 108.8 . . ?
H34A C34 H34B 107.7 . . ?
C35 C34 C30 113.7(2) . . ?
C35 C34 H34A 108.8 . . ?
C35 C34 H34B 108.8 . . ?
C36 C35 C34 121.8(3) . . ?
C40 C35 C34 120.4(2) . . ?
C40 C35 C36 117.7(3) . . ?
C35 C36 H36 119.4 . . ?
C37 C36 C35 121.2(3) . . ?
C37 C36 H36 119.4 . . ?
C36 C37 H37 119.7 . . ?
C38 C37 C36 120.6(3) . . ?
C38 C37 H37 119.7 . . ?
C37 C38 H38 120.2 . . ?
C37 C38 C39 119.7(3) . . ?
C39 C38 H38 120.2 . . ?
C38 C39 H39 120.2 . . ?
C38 C39 C40 119.6(3) . . ?
C40 C39 H39 120.2 . . ?
C35 C40 C39 121.2(3) . . ?
C35 C40 H40 119.4 . . ?
C39 C40 H40 119.4 . . ?

loop_
_geom_bond_atom_site_label_1
_geom_bond_atom_site_label_2
_geom_bond_distance
_geom_bond_site_symmetry_2
_geom_bond_publ_flag
O1 C1 1.449(2) . ?
O1 C15 1.348(2) . ?
N1 H1 0.8800 . ?
N1 C15 1.354(3) . ?
N1 C16 1.412(2) . ?
C1 H1A 0.9900 . ?
C1 H1B 0.9900 . ?
C1 C2 1.522(3) . ?
O2 C15 1.217(3) . ?
C2 H2 1.0000 . ?
C2 C3 1.514(3) . ?
C2 C6 1.520(3) . ?
O3 C22 1.210(3) . ?
C3 C4 1.396(3) . ?
C3 C14 1.390(3) . ?
O4 C22 1.339(3) . ?
O4 C23 1.465(2) . ?
C4 C5 1.463(3) . ?
C4 C11 1.402(3) . ?
C5 C6 1.398(3) . ?
C5 C10 1.399(3) . ?
C6 C7 1.382(3) . ?
C7 H7 0.9500 . ?
C7 C8 1.394(4) . ?
C8 H8 0.9500 . ?
C8 C9 1.387(4) . ?
C9 H9 0.9500 . ?
C9 C10 1.377(4) . ?
C10 H10 0.9500 . ?
C11 H11 0.9500 . ?
C11 C12 1.378(4) . ?
C12 H12 0.9500 . ?
C12 C13 1.387(4) . ?
C13 H13 0.9500 . ?
C13 C14 1.393(4) . ?
C14 H14 0.9500 . ?
C16 C17 1.387(3) . ?
C16 C21 1.392(3) . ?
C17 H17 0.9500 . ?
C17 C18 1.387(3) . ?
C18 H18 0.9500 . ?
C18 C19 1.396(3) . ?
C19 C20 1.387(3) . ?
C19 C22 1.485(3) . ?
C20 H20 0.9500 . ?
C20 C21 1.382(3) . ?
C21 H21 0.9500 . ?
C23 H23 1.0000 . ?
C23 C24 1.510(3) . ?
C23 C30 1.531(3) . ?
C24 C25 1.382(4) . ?
C24 C29 1.374(4) . ?
C25 H25 0.9500 . ?
C25 C26 1.378(4) . ?
C26 H26 0.9500 . ?
C26 C27 1.367(5) . ?
C27 H27 0.9500 . ?
C27 C28 1.362(5) . ?
C28 H28 0.9500 . ?
C28 C29 1.404(5) . ?
C29 H29 0.9500 . ?
C30 H30 1.0000 . ?
C30 C31 1.500(3) . ?
C30 C34 1.548(3) . ?
C31 H31 0.9500 . ?
C31 C32 1.305(4) . ?
C32 H32 0.9500 . ?
C32 C33 1.504(5) . ?
C33 H33A 0.9800 . ?
C33 H33B 0.9800 . ?
C33 H33C 0.9800 . ?
C34 H34A 0.9900 . ?
C34 H34B 0.9900 . ?
C34 C35 1.510(4) . ?
C35 C36 1.381(4) . ?
C35 C40 1.377(4) . ?
C36 H36 0.9500 . ?
C36 C37 1.380(4) . ?
C37 H37 0.9500 . ?
C37 C38 1.357(5) . ?
C38 H38 0.9500 . ?
C38 C39 1.378(5) . ?
C39 H39 0.9500 . ?
C39 C40 1.394(4) . ?
C40 H40 0.9500 . ?

loop_
_geom_torsion_atom_site_label_1
_geom_torsion_atom_site_label_2
_geom_torsion_atom_site_label_3
_geom_torsion_atom_site_label_4
_geom_torsion
_geom_torsion_site_symmetry_1
_geom_torsion_site_symmetry_2
_geom_torsion_site_symmetry_3
_geom_torsion_site_symmetry_4
_geom_torsion_publ_flag
O1 C1 C2 C3 71.0(2) . . . . ?
O1 C1 C2 C6 -176.76(17) . . . . ?
N1 C16 C17 C18 -179.43(19) . . . . ?
N1 C16 C21 C20 -179.61(18) . . . . ?
C1 O1 C15 N1 -172.23(17) . . . . ?
C1 O1 C15 O2 7.7(3) . . . . ?
C1 C2 C3 C4 112.0(2) . . . . ?
C1 C2 C3 C14 -68.2(3) . . . . ?
C1 C2 C6 C5 -116.3(2) . . . . ?
C1 C2 C6 C7 61.6(3) . . . . ?
C2 C3 C4 C5 2.3(2) . . . . ?
C2 C3 C4 C11 -179.1(2) . . . . ?
C2 C3 C14 C13 179.8(2) . . . . ?
C2 C6 C7 C8 -177.8(2) . . . . ?
C3 C2 C6 C5 3.5(2) . . . . ?
C3 C2 C6 C7 -178.6(2) . . . . ?
C3 C4 C5 C6 0.0(2) . . . . ?
C3 C4 C5 C10 179.9(2) . . . . ?
C3 C4 C11 C12 -0.7(4) . . . . ?
O4 C23 C24 C25 -42.8(3) . . . . ?
O4 C23 C24 C29 135.6(2) . . . . ?
O4 C23 C30 C31 174.24(19) . . . . ?
O4 C23 C30 C34 -64.3(2) . . . . ?
C4 C3 C14 C13 -0.5(3) . . . . ?
C4 C5 C6 C2 -2.4(2) . . . . ?
C4 C5 C6 C7 179.5(2) . . . . ?
C4 C5 C10 C9 -179.6(2) . . . . ?
C4 C11 C12 C13 -0.2(4) . . . . ?
C5 C4 C11 C12 177.5(2) . . . . ?
C5 C6 C7 C8 -0.1(3) . . . . ?
C6 C2 C3 C4 -3.5(2) . . . . ?
C6 C2 C3 C14 176.3(2) . . . . ?
C6 C5 C10 C9 0.3(3) . . . . ?
C6 C7 C8 C9 0.8(4) . . . . ?
C7 C8 C9 C10 -0.9(4) . . . . ?
C8 C9 C10 C5 0.3(4) . . . . ?
C10 C5 C6 C2 177.72(19) . . . . ?
C10 C5 C6 C7 -0.4(3) . . . . ?
C11 C4 C5 C6 -178.3(2) . . . . ?
C11 C4 C5 C10 1.6(4) . . . . ?
C11 C12 C13 C14 0.8(4) . . . . ?
C12 C13 C14 C3 -0.5(4) . . . . ?
C14 C3 C4 C5 -177.5(2) . . . . ?
C14 C3 C4 C11 1.0(3) . . . . ?
C15 O1 C1 C2 -167.71(17) . . . . ?
C15 N1 C16 C17 -144.8(2) . . . . ?
C15 N1 C16 C21 37.5(3) . . . . ?
C16 N1 C15 O1 -175.72(17) . . . . ?
C16 N1 C15 O2 4.3(3) . . . . ?
C16 C17 C18 C19 -0.7(3) . . . . ?
C17 C16 C21 C20 2.7(3) . . . . ?
C17 C18 C19 C20 2.1(3) . . . . ?
C17 C18 C19 C22 -176.0(2) . . . . ?
C18 C19 C20 C21 -1.1(3) . . . . ?
C18 C19 C22 O3 170.3(2) . . . . ?
C18 C19 C22 O4 -9.3(3) . . . . ?
C19 C20 C21 C16 -1.3(3) . . . . ?
C20 C19 C22 O3 -7.8(3) . . . . ?
C20 C19 C22 O4 172.62(19) . . . . ?
C21 C16 C17 C18 -1.7(3) . . . . ?
C22 O4 C23 C24 -127.3(2) . . . . ?
C22 O4 C23 C30 109.7(2) . . . . ?
C22 C19 C20 C21 177.1(2) . . . . ?
C23 O4 C22 O3 -6.2(3) . . . . ?
C23 O4 C22 C19 173.34(17) . . . . ?
C23 C24 C25 C26 178.4(2) . . . . ?
C23 C24 C29 C28 -179.3(3) . . . . ?
C23 C30 C31 C32 -137.2(3) . . . . ?
C23 C30 C34 C35 171.3(2) . . . . ?
C24 C23 C30 C31 56.8(3) . . . . ?
C24 C23 C30 C34 178.2(2) . . . . ?
C24 C25 C26 C27 0.4(4) . . . . ?
C25 C24 C29 C28 -1.0(4) . . . . ?
C25 C26 C27 C28 -0.1(5) . . . . ?
C26 C27 C28 C29 -0.8(5) . . . . ?
C27 C28 C29 C24 1.4(5) . . . . ?
C29 C24 C25 C26 0.1(4) . . . . ?
C30 C23 C24 C25 76.2(3) . . . . ?
C30 C23 C24 C29 -105.4(3) . . . . ?
C30 C31 C32 C33 -172.8(4) . . . . ?
C30 C34 C35 C36 94.1(3) . . . . ?
C30 C34 C35 C40 -85.2(3) . . . . ?
C31 C30 C34 C35 -66.1(3) . . . . ?
C34 C30 C31 C32 101.0(3) . . . . ?
C34 C35 C36 C37 -178.9(3) . . . . ?
C34 C35 C40 C39 179.2(3) . . . . ?
C35 C36 C37 C38 -0.4(5) . . . . ?
C36 C35 C40 C39 -0.1(4) . . . . ?
C36 C37 C38 C39 0.2(5) . . . . ?
C37 C38 C39 C40 0.1(5) . . . . ?
C38 C39 C40 C35 -0.1(5) . . . . ?
C40 C35 C36 C37 0.4(5) . . . . ?

loop_
_smtbx_masks_void_nr
_smtbx_masks_void_average_x
_smtbx_masks_void_average_y
_smtbx_masks_void_average_z
_smtbx_masks_void_volume
_smtbx_masks_void_count_electrons
_smtbx_masks_void_content
1 -0.995 0.065 0.076 124.3 26.2 ?
2 -0.148 -0.065 0.576 124.3 26.2 ?
3 -0.409 0.435 0.924 124.3 26.2 ?
4 -0.601 0.565 0.424 124.3 26.2 ?
